data_7110833
loop_
_publ_author_name
'Bashall, Alan'
'McPartlin, Mary'
'Beswick, Michael A.'
'Kidd, Sara J.'
'Palmer, Julie S.'
'Raithby, Paul R.'
'Rawson, Jeremy M.'
'Wright, Dominic S.'
'Ehlenberg, Helmut'

_publ_section_title
;
 The paramagnetic, heterometallic manganese cubanes [{E2(NCy)4}(MnCp)2]
 (Cy = C6H11, Cp = C5H5, E = As, Sb)
;
_journal_issue 9
_journal_name_full 'Chemical Communications'
_journal_page_first 749
_journal_paper_doi 10.1039/a910196i
_journal_year 2000
_chemical_formula_sum 'C34 H54 Mn2 N4 Sb2'
_chemical_formula_weight 872.19
_chemical_name_systematic
; 
 ? 
;
_space_group_IT_number 92
_symmetry_cell_setting tetragonal
_symmetry_space_group_name_Hall 'P 4abw 2nw'
_symmetry_space_group_name_H-M 'P 41 21 2'
_atom_sites_solution_hydrogens geom
_atom_sites_solution_primary direct
_atom_sites_solution_secondary difmap
_audit_creation_method SHELXL
_cell_angle_alpha 90.00
_cell_angle_beta 90.00
_cell_angle_gamma 90.00
_cell_formula_units_Z 4
_cell_length_a 11.775(2)
_cell_length_b 11.775(2)
_cell_length_c 26.095(5)
_cell_measurement_temperature 180(2)
_cell_volume 3618.1(11)
_computing_structure_refinement 'SHELXL-93 (Sheldrick, 1993)'
_computing_structure_solution 'SHELXS-86 (Sheldrick, 1990)'
_diffrn_ambient_temperature 180(2)
_diffrn_measurement_device KappaCCD
_diffrn_radiation_monochromator graphite
_diffrn_radiation_source 'fine-focus sealed tube'
_diffrn_radiation_type MoK\a
_diffrn_radiation_wavelength 0.71073
_diffrn_reflns_av_R_equivalents 0.0443
_diffrn_reflns_av_sigmaI/netI 0.0571
_diffrn_reflns_limit_h_max 13
_diffrn_reflns_limit_h_min -14
_diffrn_reflns_limit_k_max 9
_diffrn_reflns_limit_k_min -9
_diffrn_reflns_limit_l_max 26
_diffrn_reflns_limit_l_min -31
_diffrn_reflns_number 5231
_diffrn_reflns_theta_max 25.06
_diffrn_reflns_theta_min 1.90
_exptl_absorpt_coefficient_mu 2.187
_exptl_crystal_density_diffrn 1.601
_exptl_crystal_F_000 1752
_exptl_crystal_size_max 0.10
_exptl_crystal_size_mid 0.10
_exptl_crystal_size_min 0.10
_refine_diff_density_max 0.939
_refine_diff_density_min -1.598
_refine_diff_density_rms 0.424
_refine_ls_abs_structure_details 'Flack H D (1983), Acta Cryst. A39, 876-881'
_refine_ls_abs_structure_Flack -0.08(5)
_refine_ls_extinction_method none
_refine_ls_goodness_of_fit_all 1.185
_refine_ls_goodness_of_fit_obs 0.804
_refine_ls_matrix_type full
_refine_ls_number_parameters 190
_refine_ls_number_reflns 3155
_refine_ls_number_restraints 0
_refine_ls_restrained_S_all 1.247
_refine_ls_restrained_S_obs 0.804
_refine_ls_R_factor_all 0.0372
_refine_ls_R_factor_obs 0.0277
_refine_ls_shift/esd_max -0.009
_refine_ls_shift/esd_mean 0.001
_refine_ls_structure_factor_coef Fsqd
_refine_ls_weighting_details 'w=1/[\s^2^(Fo^2^)+(0.0713P)^2^+0.0000P] where P=(Fo^2^+2Fc^2^)/3'
_refine_ls_weighting_scheme calc
_refine_ls_wR_factor_all 0.1256
_refine_ls_wR_factor_obs 0.0786
_reflns_number_observed 2983
_reflns_number_total 3156
_reflns_observed_criterion >2sigma(I)
_cod_data_source_file a910196isup1.cif
_cod_data_source_block dw9916
_cod_depositor_comments
;
The following automatic conversions were performed:

'_symmetry_cell_setting' value 'Tetragonal' changed to 'tetragonal'
according to /home/saulius/struct/CIF-dictionaries/cif_core.dic
dictionary named 'cif_core.dic' version 2.4.2 from 2011-04-26.

Automatic conversion script
Id: cif_fix_values 1891 2012-01-12 08:04:46Z andrius 

The following automatic conversions were performed:

'_refine_ls_weighting_scheme' value 'calc
w=1/[\s^2^(Fo^2^)+(0.0713P)^2^+0.0000P] where P=(Fo^2^+2Fc^2^)/3' was
changed to 'calc'. New tag '_refine_ls_weighting_details' was
created. The value of the new tag was set to
'w=1/[\s^2^(Fo^2^)+(0.0713P)^2^+0.0000P] where P=(Fo^2^+2Fc^2^)/3'.

Automatic conversion script
Id: cif_fix_values 3143 2015-03-26 13:38:13Z robertas 
;
_cod_original_sg_symbol_H-M P4(1)2(1)2
_cod_database_code 7110833

loop_
_symmetry_equiv_pos_as_xyz
'x, y, z'
'-x, -y, z+1/2'
'-y+1/2, x+1/2, z+1/4'
'y+1/2, -x+1/2, z+3/4'
'-x+1/2, y+1/2, -z+1/4'
'x+1/2, -y+1/2, -z+3/4'
'y, x, -z'
'-y, -x, -z+1/2'

loop_
_atom_site_aniso_label
_atom_site_aniso_U_11
_atom_site_aniso_U_22
_atom_site_aniso_U_33
_atom_site_aniso_U_23
_atom_site_aniso_U_13
_atom_site_aniso_U_12
Sb1 0.0174(2) 0.0153(2) 0.0212(2) -0.0010(2) 0.0014(2) -0.0007(2)
Mn1 0.0184(5) 0.0177(5) 0.0186(4) 0.0020(4) 0.0015(4) -0.0002(4)
N1 0.015(3) 0.017(3) 0.020(2) -0.003(2) 0.000(2) 0.003(2)
N2 0.015(2) 0.019(3) 0.023(3) 0.003(2) -0.002(2) 0.003(2)
C1 0.035(4) 0.053(5) 0.028(4) 0.009(4) 0.001(3) -0.005(4)
C2 0.047(5) 0.032(4) 0.028(3) 0.009(3) 0.015(3) 0.014(3)
C3 0.042(4) 0.027(4) 0.026(3) 0.004(3) 0.008(3) -0.007(3)
C4 0.027(4) 0.041(4) 0.026(3) 0.012(3) 0.008(3) 0.004(3)
C5 0.061(6) 0.033(4) 0.030(4) 0.001(3) 0.012(4) -0.010(4)
C6 0.016(3) 0.031(4) 0.024(3) -0.008(3) -0.002(3) -0.001(3)
C7 0.023(4) 0.024(4) 0.036(3) -0.014(3) -0.007(3) -0.005(3)
C8 0.037(5) 0.046(5) 0.052(5) -0.021(4) -0.011(4) -0.008(4)
C9 0.036(5) 0.076(7) 0.058(5) -0.023(5) -0.028(4) 0.005(5)
C10 0.043(5) 0.053(5) 0.043(4) -0.010(4) -0.029(4) 0.018(4)
C11 0.023(4) 0.034(4) 0.030(3) -0.006(3) -0.006(3) 0.003(3)
C12 0.014(3) 0.023(3) 0.022(3) 0.000(3) -0.002(2) 0.001(3)
C13 0.022(3) 0.020(3) 0.028(3) 0.003(3) 0.000(3) 0.002(3)
C14 0.031(4) 0.033(4) 0.041(4) 0.003(4) 0.003(4) 0.010(3)
C15 0.021(3) 0.043(5) 0.045(4) -0.005(4) 0.004(3) 0.004(4)
C16 0.016(3) 0.032(4) 0.037(4) -0.001(3) 0.007(3) -0.006(3)
C17 0.019(3) 0.029(3) 0.027(3) -0.002(3) 0.003(3) 0.000(3)

loop_
_atom_site_label
_atom_site_type_symbol
_atom_site_fract_x
_atom_site_fract_y
_atom_site_fract_z
_atom_site_U_iso_or_equiv
_atom_site_thermal_displace_type
_atom_site_occupancy
_atom_site_calc_flag
_atom_site_refinement_flags
Sb1 Sb 0.33514(3) 0.52380(3) 0.015389(15) 0.0179(2) Uani 1 d .
Mn1 Mn 0.31208(8) 0.27229(8) 0.05686(3) 0.0182(2) Uani 1 d .
N1 N 0.4477(4) 0.4086(4) 0.0507(2) 0.0176(11) Uani 1 d .
N2 N 0.2152(4) 0.3993(4) 0.0121(2) 0.0186(11) Uani 1 d .
C1 C 0.3508(7) 0.2159(7) 0.1518(3) 0.039(2) Uani 1 d .
H1A H 0.4255(7) 0.2226(7) 0.1698(3) 0.046 Uiso 1 calc R
C2 C 0.3145(7) 0.1223(7) 0.1237(3) 0.036(2) Uani 1 d .
H2A H 0.3556(7) 0.0482(7) 0.1211(3) 0.043 Uiso 1 calc R
C3 C 0.2014(7) 0.1417(6) 0.1085(3) 0.032(2) Uani 1 d .
H3A H 0.1481(7) 0.0828(6) 0.0949(3) 0.038 Uiso 1 calc R
C4 C 0.1701(6) 0.2484(7) 0.1272(2) 0.031(2) Uani 1 d .
H4A H 0.0912(6) 0.2799(7) 0.1271(2) 0.037 Uiso 1 calc R
C5 C 0.2629(8) 0.2949(7) 0.1540(3) 0.041(2) Uani 1 d .
H5A H 0.2630(8) 0.3674(7) 0.1740(3) 0.050 Uiso 1 calc R
C6 C 0.5163(5) 0.4448(6) 0.0950(2) 0.0234(14) Uani 1 d .
H6A H 0.4637(5) 0.4504(6) 0.1250(2) 0.028 Uiso 1 calc R
C7 C 0.5712(6) 0.5589(6) 0.0887(3) 0.028(2) Uani 1 d .
H7A H 0.5121(6) 0.6160(6) 0.0805(3) 0.033 Uiso 1 calc R
H7B H 0.6249(6) 0.5560(6) 0.0595(3) 0.033 Uiso 1 calc R
C8 C 0.6356(7) 0.5963(8) 0.1374(3) 0.045(2) Uani 1 d .
H8A H 0.6743(7) 0.6695(8) 0.1309(3) 0.054 Uiso 1 calc R
H8B H 0.5809(7) 0.6076(8) 0.1657(3) 0.054 Uiso 1 calc R
C9 C 0.7235(7) 0.5067(8) 0.1530(4) 0.057(3) Uani 1 d .
H9A H 0.7845(7) 0.5037(8) 0.1269(4) 0.068 Uiso 1 calc R
H9B H 0.7581(7) 0.5283(8) 0.1861(4) 0.068 Uiso 1 calc R
C10 C 0.6691(7) 0.3904(8) 0.1579(3) 0.046(2) Uani 1 d .
H10A H 0.6142(7) 0.3913(8) 0.1866(3) 0.055 Uiso 1 calc R
H10B H 0.7284(7) 0.3335(8) 0.1659(3) 0.055 Uiso 1 calc R
C11 C 0.6076(6) 0.3554(7) 0.1087(3) 0.029(2) Uani 1 d .
H11A H 0.5712(6) 0.2804(7) 0.1135(3) 0.035 Uiso 1 calc R
H11B H 0.6629(6) 0.3490(7) 0.0803(3) 0.035 Uiso 1 calc R
C12 C 0.0951(5) 0.4288(5) 0.0250(2) 0.0196(13) Uani 1 d .
H12A H 0.0910(5) 0.4448(5) 0.0625(2) 0.023 Uiso 1 calc R
C13 C 0.0535(5) 0.5338(6) -0.0036(3) 0.0237(14) Uani 1 d .
H13A H 0.0583(5) 0.5203(6) -0.0409(3) 0.028 Uiso 1 calc R
H13B H 0.1031(5) 0.5991(6) 0.0049(3) 0.028 Uiso 1 calc R
C14 C -0.0696(6) 0.5621(6) 0.0110(3) 0.035(2) Uani 1 d .
H14A H -0.0732(6) 0.5830(6) 0.0477(3) 0.042 Uiso 1 calc R
H14B H -0.0960(6) 0.6281(6) -0.0093(3) 0.042 Uiso 1 calc R
C15 C -0.1474(6) 0.4610(7) 0.0011(3) 0.036(2) Uani 1 d .
H15A H -0.2251(6) 0.4791(7) 0.0131(3) 0.044 Uiso 1 calc R
H15B H -0.1511(6) 0.4461(7) -0.0362(3) 0.044 Uiso 1 calc R
C16 C -0.1052(6) 0.3558(6) 0.0283(3) 0.029(2) Uani 1 d .
H16A H -0.1541(6) 0.2904(6) 0.0192(3) 0.034 Uiso 1 calc R
H16B H -0.1101(6) 0.3673(6) 0.0658(3) 0.034 Uiso 1 calc R
C17 C 0.0170(5) 0.3298(6) 0.0135(3) 0.0248(14) Uani 1 d .
H17A H 0.0433(5) 0.2621(6) 0.0326(3) 0.030 Uiso 1 calc R
H17B H 0.0205(5) 0.3119(6) -0.0235(3) 0.030 Uiso 1 calc R

loop_
_atom_type_symbol
_atom_type_description
_atom_type_scat_dispersion_real
_atom_type_scat_dispersion_imag
_atom_type_scat_source
C C 0.0033 0.0016 'International Tables Vol C Tables 4.2.6.8 and 6.1.1.4'
H H 0.0000 0.0000 'International Tables Vol C Tables 4.2.6.8 and 6.1.1.4'
N N 0.0061 0.0033 'International Tables Vol C Tables 4.2.6.8 and 6.1.1.4'
Mn Mn 0.3368 0.7283 'International Tables Vol C Tables 4.2.6.8 and 6.1.1.4'
Sb Sb -0.5866 1.5461 'International Tables Vol C Tables 4.2.6.8 and 6.1.1.4'

loop_
_geom_angle_atom_site_label_1
_geom_angle_atom_site_label_2
_geom_angle_atom_site_label_3
_geom_angle
_geom_angle_site_symmetry_1
_geom_angle_site_symmetry_3
N2 Sb1 N1 89.5(2) . .
N2 Sb1 N1 86.8(2) . 7
N1 Sb1 N1 80.1(2) . 7
N2 Sb1 Mn1 44.08(14) . .
N1 Sb1 Mn1 45.78(14) . .
N1 Sb1 Mn1 85.31(13) 7 .
N2 Sb1 Mn1 42.03(14) . 7
N1 Sb1 Mn1 84.39(13) . 7
N1 Sb1 Mn1 44.84(14) 7 7
Mn1 Sb1 Mn1 56.95(3) . 7
N2 Sb1 Sb1 88.37(14) . 7
N1 Sb1 Sb1 40.27(12) . 7
N1 Sb1 Sb1 39.84(13) 7 7
Mn1 Sb1 Sb1 60.16(2) . 7
Mn1 Sb1 Sb1 58.72(2) 7 7
N2 Mn1 N2 90.9(2) 7 .
N2 Mn1 N1 80.1(2) 7 .
N2 Mn1 N1 81.2(2) . .
N2 Mn1 C3 121.1(2) 7 .
N2 Mn1 C3 116.4(2) . .
N1 Mn1 C3 150.0(2) . .
N2 Mn1 C2 110.8(2) 7 .
N2 Mn1 C2 149.0(2) . .
N1 Mn1 C2 123.0(2) . .
C3 Mn1 C2 33.3(3) . .
N2 Mn1 C4 152.6(2) 7 .
N2 Mn1 C4 96.8(2) . .
N1 Mn1 C4 127.0(2) . .
C3 Mn1 C4 33.0(3) . .
C2 Mn1 C4 54.0(2) . .
N2 Mn1 C1 128.6(2) 7 .
N2 Mn1 C1 139.8(2) . .
N1 Mn1 C1 97.1(2) . .
C3 Mn1 C1 53.4(2) . .
C2 Mn1 C1 31.6(3) . .
C4 Mn1 C1 52.4(2) . .
N2 Mn1 C5 159.6(2) 7 .
N2 Mn1 C5 109.2(2) . .
N1 Mn1 C5 98.8(2) . .
C3 Mn1 C5 53.6(2) . .
C2 Mn1 C5 52.7(3) . .
C4 Mn1 C5 31.9(2) . .
C1 Mn1 C5 31.0(3) . .
N2 Mn1 Mn1 46.68(13) 7 7
N2 Mn1 Mn1 45.71(13) . 7
N1 Mn1 Mn1 86.01(12) . 7
C3 Mn1 Mn1 123.9(2) . 7
C2 Mn1 Mn1 142.9(2) . 7
C4 Mn1 Mn1 129.1(2) . 7
C1 Mn1 Mn1 173.9(2) . 7
C5 Mn1 Mn1 153.7(2) . 7
N2 Mn1 Sb1 88.04(13) 7 .
N2 Mn1 Sb1 39.80(13) . .
N1 Mn1 Sb1 41.74(12) . .
C3 Mn1 Sb1 146.1(2) . .
C2 Mn1 Sb1 154.8(2) . .
C4 Mn1 Sb1 114.5(2) . .
C1 Mn1 Sb1 123.3(2) . .
C5 Mn1 Sb1 104.8(2) . .
Mn1 Mn1 Sb1 62.31(2) 7 .
N2 Mn1 Sb1 38.76(14) 7 7
N2 Mn1 Sb1 86.25(13) . 7
N1 Mn1 Sb1 41.37(12) . 7
C3 Mn1 Sb1 152.8(2) . 7
C2 Mn1 Sb1 124.6(2) . 7
C4 Mn1 Sb1 167.5(2) . 7
C1 Mn1 Sb1 118.8(2) . 7
C5 Mn1 Sb1 135.9(2) . 7
Mn1 Mn1 Sb1 60.74(2) 7 7
Sb1 Mn1 Sb1 61.12(2) . 7
C6 N1 Sb1 120.1(4) . .
C6 N1 Sb1 121.5(4) . 7
Sb1 N1 Sb1 99.9(2) . 7
C6 N1 Mn1 122.4(4) . .
Sb1 N1 Mn1 92.5(2) . .
Sb1 N1 Mn1 93.8(2) 7 .
C12 N2 Sb1 118.7(4) . .
C12 N2 Mn1 125.9(4) . 7
Sb1 N2 Mn1 99.2(2) . 7
C12 N2 Mn1 121.7(4) . .
Sb1 N2 Mn1 96.1(2) . .
Mn1 N2 Mn1 87.6(2) 7 .
C2 C1 C5 108.8(7) . .
C2 C1 Mn1 69.3(4) . .
C5 C1 Mn1 74.9(4) . .
C1 C2 C3 108.1(7) . .
C1 C2 Mn1 79.1(4) . .
C3 C2 Mn1 71.1(4) . .
C4 C3 C2 107.2(7) . .
C4 C3 Mn1 76.5(4) . .
C2 C3 Mn1 75.6(4) . .
C3 C4 C5 108.6(7) . .
C3 C4 Mn1 70.6(4) . .
C5 C4 Mn1 78.6(4) . .
C1 C5 C4 107.2(7) . .
C1 C5 Mn1 74.2(4) . .
C4 C5 Mn1 69.5(4) . .
N1 C6 C7 114.2(5) . .
N1 C6 C11 111.4(5) . .
C7 C6 C11 109.6(6) . .
C6 C7 C8 112.1(6) . .
C9 C8 C7 110.7(7) . .
C10 C9 C8 111.0(7) . .
C9 C10 C11 111.8(7) . .
C10 C11 C6 109.8(6) . .
N2 C12 C17 110.6(5) . .
N2 C12 C13 112.5(5) . .
C17 C12 C13 109.5(5) . .
C12 C13 C14 111.0(5) . .
C15 C14 C13 110.8(6) . .
C16 C15 C14 111.3(6) . .
C15 C16 C17 110.9(6) . .
C12 C17 C16 111.7(6) . .

loop_
_geom_bond_atom_site_label_1
_geom_bond_atom_site_label_2
_geom_bond_distance
_geom_bond_site_symmetry_2
Sb1 N2 2.037(5) .
Sb1 N1 2.109(5) .
Sb1 N1 2.128(5) 7
Sb1 Mn1 3.1648(11) .
Sb1 Mn1 3.2122(11) 7
Sb1 Sb1 3.2426(9) 7
Mn1 N2 2.178(5) 7
Mn1 N2 2.214(5) .
Mn1 N1 2.270(5) .
Mn1 C3 2.424(7) .
Mn1 C2 2.482(7) .
Mn1 C4 2.499(7) .
Mn1 C1 2.605(7) .
Mn1 C5 2.615(7) .
Mn1 Mn1 3.041(2) 7
Mn1 Sb1 3.2122(11) 7
N1 C6 1.473(8) .
N1 Sb1 2.128(5) 7
N2 C12 1.494(8) .
N2 Mn1 2.178(5) 7
C1 C2 1.390(11) .
C1 C5 1.393(12) .
C2 C3 1.408(11) .
C3 C4 1.398(11) .
C4 C5 1.409(11) .
C6 C7 1.500(9) .
C6 C11 1.546(10) .
C7 C8 1.544(10) .
C8 C9 1.533(13) .
C9 C10 1.517(13) .
C10 C11 1.530(9) .
C12 C17 1.515(9) .
C12 C13 1.524(9) .
C13 C14 1.536(9) .
C14 C15 1.525(11) .
C15 C16 1.511(10) .
C16 C17 1.521(9) .
